data_2018178
loop_
_publ_author_name
'Li, Jing'
'Wu, Ren-Tao'
'Li, Hong-Bo'

_publ_section_title
;
 A rare `mesh of trees' (mot) net:
 poly[aquahemi[\m~4~-1,6-bis(1,2,4-triazol-1-yl)hexane](\m~2~-5-nitroisophthalato)cadmium(II)]
;
_journal_coeditor_code GA3165
_journal_issue 8
_journal_name_full 'Acta Crystallographica Section C'
_journal_page_first m284
_journal_page_last m286
_journal_paper_doi 10.1107/S0108270111021871
_journal_volume 67
_journal_year 2011
_chemical_formula_iupac '[Cd (C8 H3 N O6) (C5 H8 N3)0.5 (H2 O)]'
_chemical_formula_moiety 'C13 H13 Cd N4 O7'
_chemical_formula_sum 'C13 H13 Cd N4 O7'
_chemical_formula_weight 449.67
_chemical_name_systematic
;
poly[aquahemi[\m~4~-1,6-bis(1,2,4-
triazol-1-yl)hexane](\m~2~-5-nitroisophthalato)cadmium(II)]
;
_space_group_IT_number 14
_symmetry_cell_setting monoclinic
_symmetry_space_group_name_Hall '-P 2ybc'
_symmetry_space_group_name_H-M 'P 1 21/c 1'
_atom_sites_solution_hydrogens geom
_atom_sites_solution_primary direct
_atom_sites_solution_secondary difmap
_audit_creation_method SHELXL-97
_cell_angle_alpha 90.00
_cell_angle_beta 90.644(3)
_cell_angle_gamma 90.00
_cell_formula_units_Z 4
_cell_length_a 10.292(2)
_cell_length_b 11.250(3)
_cell_length_c 13.339(3)
_cell_measurement_reflns_used 5181
_cell_measurement_temperature 296(2)
_cell_measurement_theta_max 27.400
_cell_measurement_theta_min 2.368
_cell_volume 1544.4(6)
_computing_cell_refinement 'SAINT (Bruker, 1999)'
_computing_data_collection 'SMART (Bruker, 1997)'
_computing_data_reduction 'SAINT (Bruker, 1999)'
_computing_molecular_graphics 'SHELXTL-PLUS (Sheldrick, 2008)'
_computing_publication_material 'SHELXL97 (Sheldrick, 2008)'
_computing_structure_refinement 'SHELXL97 (Sheldrick, 2008)'
_computing_structure_solution 'SHELXS97 (Sheldrick, 2008)'
_diffrn_ambient_temperature 296(2)
_diffrn_measured_fraction_theta_full 0.996
_diffrn_measured_fraction_theta_max 0.996
_diffrn_measurement_device_type 'Bruker--Nonius KappaCCD'
_diffrn_measurement_method '\w scan'
_diffrn_radiation_monochromator graphite
_diffrn_radiation_source 'fine-focus sealed tube'
_diffrn_radiation_type MoK\a
_diffrn_radiation_wavelength 0.71073
_diffrn_reflns_av_R_equivalents 0.0824
_diffrn_reflns_av_sigmaI/netI 0.0571
_diffrn_reflns_limit_h_max 13
_diffrn_reflns_limit_h_min -13
_diffrn_reflns_limit_k_max 14
_diffrn_reflns_limit_k_min -14
_diffrn_reflns_limit_l_max 17
_diffrn_reflns_limit_l_min -17
_diffrn_reflns_number 13260
_diffrn_reflns_theta_full 27.52
_diffrn_reflns_theta_max 27.52
_diffrn_reflns_theta_min 1.98
_exptl_absorpt_coefficient_mu 1.462
_exptl_absorpt_correction_T_max 0.757
_exptl_absorpt_correction_T_min 0.699
_exptl_absorpt_correction_type empirical
_exptl_absorpt_process_details '(SADABS; Bruker, 1997)'
_exptl_crystal_colour colourless
_exptl_crystal_density_diffrn 1.934
_exptl_crystal_density_method 'not measured'
_exptl_crystal_description block
_exptl_crystal_F_000 892
_exptl_crystal_size_max 0.26
_exptl_crystal_size_mid 0.21
_exptl_crystal_size_min 0.19
_refine_diff_density_max 0.957
_refine_diff_density_min -0.935
_refine_ls_extinction_method none
_refine_ls_goodness_of_fit_ref 0.986
_refine_ls_hydrogen_treatment constr
_refine_ls_matrix_type full
_refine_ls_number_parameters 226
_refine_ls_number_reflns 3547
_refine_ls_number_restraints 0
_refine_ls_restrained_S_all 0.985
_refine_ls_R_factor_all 0.0416
_refine_ls_R_factor_gt 0.0316
_refine_ls_shift/su_max 0.001
_refine_ls_shift/su_mean 0.000
_refine_ls_structure_factor_coef Fsqd
_refine_ls_weighting_details 'calc w=1/[\s^2^(Fo^2^)+(0.0291P)^2^+0.0000P] where P=(Fo^2^+2Fc^2^)/3'
_refine_ls_weighting_scheme calc
_refine_ls_wR_factor_gt 0.0654
_refine_ls_wR_factor_ref 0.0690
_reflns_number_gt 2898
_reflns_number_total 3547
_reflns_threshold_expression I>2\s(I)
_cod_data_source_file ga3165.cif
_cod_data_source_block I
_cod_depositor_comments
;
The following automatic conversions were performed:

data name '_iucr_refine_instruction_details' was replaced with
'_iucr_refine_instructions_details' as specified in the replacement
file 'data/replacement-values/replacement_tags.lst'.

Automatic conversion script
Id: cif_correct_tags 9268 2022-04-12 08:56:07Z antanas 
;
_cod_original_sg_symbol_H-M 'P 21/c'
_cod_database_code 2018178

loop_
_symmetry_equiv_pos_as_xyz
'x, y, z'
'-x, y+1/2, -z+1/2'
'-x, -y, -z'
'x, -y-1/2, z-1/2'

loop_
_atom_site_type_symbol
_atom_site_label
_atom_site_fract_x
_atom_site_fract_y
_atom_site_fract_z
_atom_site_U_iso_or_equiv
_atom_site_adp_type
_atom_site_calc_flag
_atom_site_refinement_flags
_atom_site_occupancy
_atom_site_symmetry_multiplicity
C C1 0.6988(3) 0.3327(2) 0.79722(18) 0.0233(6) Uani d . 1 1
C C2 0.5665(3) 0.3816(2) 0.82080(18) 0.0220(6) Uani d . 1 1
C C3 0.4547(3) 0.3118(3) 0.81118(18) 0.0237(6) Uani d . 1 1
H H3 0.4614 0.2339 0.7885 0.028 Uiso calc R 1 1
C C4 0.3332(3) 0.3581(2) 0.83545(18) 0.0232(6) Uani d . 1 1
C C5 0.3245(3) 0.4724(2) 0.87323(19) 0.0254(6) Uani d . 1 1
H H5 0.2446 0.5036 0.8916 0.031 Uiso calc R 1 1
C C6 0.4364(3) 0.5394(2) 0.88330(18) 0.0238(6) Uani d . 1 1
C C7 0.5570(3) 0.4974(2) 0.85558(19) 0.0246(6) Uani d . 1 1
H H7 0.6301 0.5458 0.8601 0.030 Uiso calc R 1 1
C C8 0.2117(3) 0.2854(3) 0.8158(2) 0.0280(6) Uani d . 1 1
C C9 0.9551(3) 0.2301(3) 1.01494(19) 0.0284(6) Uani d . 1 1
H H9 0.9976 0.3025 1.0077 0.034 Uiso calc R 1 1
C C10 0.8673(3) 0.0817(3) 1.08156(19) 0.0269(6) Uani d . 1 1
H H10 0.8351 0.0275 1.1277 0.032 Uiso calc R 1 1
C C11 0.7925(3) -0.0242(3) 0.9249(2) 0.0309(7) Uani d . 1 1
H H11A 0.8052 -0.0998 0.9586 0.037 Uiso calc R 1 1
H H11B 0.8315 -0.0299 0.8592 0.037 Uiso calc R 1 1
C C12 0.6489(3) -0.0015(3) 0.9123(2) 0.0306(6) Uani d . 1 1
H H12A 0.6132 -0.0602 0.8664 0.037 Uiso calc R 1 1
H H12B 0.6368 0.0761 0.8820 0.037 Uiso calc R 1 1
C C13 0.5726(3) -0.0060(3) 1.00951(19) 0.0272(6) Uani d . 1 1
H H13A 0.5899 -0.0809 1.0433 0.033 Uiso calc R 1 1
H H13B 0.6016 0.0577 1.0533 0.033 Uiso calc R 1 1
Cd Cd1 0.934937(19) 0.232936(17) 0.766421(13) 0.02273(8) Uani d . 1 1
N N1 0.8593(2) 0.0692(2) 0.98266(15) 0.0241(5) Uani d . 1 1
N N2 0.9162(2) 0.1647(2) 0.93785(15) 0.0267(5) Uani d . 1 1
N N3 0.9276(2) 0.1822(2) 1.10526(15) 0.0265(5) Uani d . 1 1
N N4 0.4279(3) 0.6597(2) 0.92699(16) 0.0305(6) Uani d . 1 1
O O1 0.79671(18) 0.39733(18) 0.81099(14) 0.0309(5) Uani d . 1 1
O O2 0.7075(2) 0.22703(17) 0.76492(15) 0.0283(4) Uani d . 1 1
O O3 0.2195(2) 0.1788(2) 0.7966(2) 0.0532(7) Uani d . 1 1
O O4 0.10397(19) 0.34196(18) 0.81974(15) 0.0335(5) Uani d . 1 1
O O5 0.3245(2) 0.6908(2) 0.96308(16) 0.0414(5) Uani d . 1 1
O O6 0.5260(3) 0.7215(2) 0.9266(2) 0.0494(6) Uani d . 1 1
O O1W 0.9971(2) 0.06259(18) 0.69136(16) 0.0402(5) Uani d D 1 1
H H1W 1.0768 0.0443 0.6986 0.060 Uiso d RD 1 1
H H2W 0.9523 -0.0003 0.6863 0.060 Uiso d RD 1 1

loop_
_atom_site_aniso_label
_atom_site_aniso_U_11
_atom_site_aniso_U_22
_atom_site_aniso_U_33
_atom_site_aniso_U_12
_atom_site_aniso_U_13
_atom_site_aniso_U_23
C1 0.0241(16) 0.0285(15) 0.0172(12) 0.0007(12) 0.0008(10) 0.0037(10)
C2 0.0193(15) 0.0284(14) 0.0182(12) 0.0009(11) -0.0007(10) 0.0029(10)
C3 0.0251(15) 0.0247(13) 0.0211(13) -0.0003(11) -0.0018(10) 0.0000(11)
C4 0.0197(15) 0.0293(15) 0.0205(12) -0.0014(11) -0.0014(10) 0.0027(11)
C5 0.0197(15) 0.0342(16) 0.0224(13) 0.0030(12) 0.0006(10) 0.0033(11)
C6 0.0268(16) 0.0247(14) 0.0200(13) 0.0026(11) -0.0021(11) 0.0014(10)
C7 0.0229(15) 0.0279(14) 0.0230(13) -0.0030(11) -0.0021(11) 0.0022(11)
C8 0.0227(16) 0.0343(18) 0.0269(14) -0.0044(12) -0.0004(11) 0.0029(12)
C9 0.0271(17) 0.0333(16) 0.0247(14) -0.0037(12) 0.0011(11) 0.0005(12)
C10 0.0249(16) 0.0345(16) 0.0214(13) 0.0023(12) 0.0016(11) 0.0031(11)
C11 0.0291(17) 0.0329(16) 0.0307(14) -0.0035(13) 0.0057(12) -0.0095(12)
C12 0.0285(17) 0.0394(17) 0.0238(14) -0.0075(13) 0.0001(12) -0.0038(12)
C13 0.0278(16) 0.0298(15) 0.0240(13) -0.0034(12) 0.0009(11) -0.0031(11)
Cd1 0.02165(12) 0.02590(12) 0.02064(11) 0.00008(8) 0.00062(7) -0.00017(8)
N1 0.0211(13) 0.0293(13) 0.0220(11) -0.0007(10) 0.0025(9) -0.0008(9)
N2 0.0248(14) 0.0340(14) 0.0214(11) -0.0034(10) 0.0013(9) 0.0021(9)
N3 0.0250(14) 0.0346(13) 0.0200(11) 0.0004(11) 0.0001(9) -0.0007(10)
N4 0.0357(16) 0.0304(14) 0.0254(12) 0.0048(11) -0.0032(10) -0.0024(10)
O1 0.0202(11) 0.0325(11) 0.0401(11) -0.0035(9) 0.0020(8) -0.0029(9)
O2 0.0251(12) 0.0293(11) 0.0305(10) 0.0014(8) 0.0004(8) -0.0032(8)
O3 0.0312(14) 0.0384(14) 0.0899(19) -0.0079(11) -0.0043(12) -0.0158(13)
O4 0.0190(11) 0.0357(12) 0.0458(12) -0.0025(9) -0.0028(9) 0.0055(9)
O5 0.0409(15) 0.0409(13) 0.0424(13) 0.0126(11) 0.0044(10) -0.0104(10)
O6 0.0442(17) 0.0346(13) 0.0694(17) -0.0098(11) 0.0026(13) -0.0152(11)
O1W 0.0280(13) 0.0329(12) 0.0594(14) 0.0058(9) -0.0064(10) -0.0101(10)

loop_
_atom_type_symbol
_atom_type_description
_atom_type_scat_dispersion_real
_atom_type_scat_dispersion_imag
_atom_type_scat_source
C C 0.0033 0.0016 'International Tables Vol C Tables 4.2.6.8 and 6.1.1.4'
H H 0.0000 0.0000 'International Tables Vol C Tables 4.2.6.8 and 6.1.1.4'
N N 0.0061 0.0033 'International Tables Vol C Tables 4.2.6.8 and 6.1.1.4'
O O 0.0106 0.0060 'International Tables Vol C Tables 4.2.6.8 and 6.1.1.4'
Cd Cd -0.8075 1.2024 'International Tables Vol C Tables 4.2.6.8 and 6.1.1.4'

loop_
_geom_angle_atom_site_label_1
_geom_angle_atom_site_label_2
_geom_angle_atom_site_label_3
_geom_angle_site_symmetry_1
_geom_angle_site_symmetry_3
_geom_angle
_geom_angle_publ_flag
O1 C1 O2 . . 122.2(3) ?
O1 C1 C2 . . 119.0(2) ?
O2 C1 C2 . . 118.7(2) ?
C7 C2 C3 . . 119.9(2) ?
C7 C2 C1 . . 118.7(2) ?
C3 C2 C1 . . 121.4(2) ?
C4 C3 C2 . . 120.5(3) ?
C4 C3 H3 . . 119.7 ?
C2 C3 H3 . . 119.7 ?
C5 C4 C3 . . 119.5(3) ?
C5 C4 C8 . . 120.5(3) ?
C3 C4 C8 . . 119.9(3) ?
C6 C5 C4 . . 119.0(3) ?
C6 C5 H5 . . 120.5 ?
C4 C5 H5 . . 120.5 ?
C5 C6 C7 . . 122.5(3) ?
C5 C6 N4 . . 119.1(2) ?
C7 C6 N4 . . 118.4(2) ?
C6 C7 C2 . . 118.5(3) ?
C6 C7 H7 . . 120.7 ?
C2 C7 H7 . . 120.7 ?
O3 C8 O4 . . 123.5(3) ?
O3 C8 C4 . . 120.5(3) ?
O4 C8 C4 . . 116.0(3) ?
N2 C9 N3 . . 114.0(3) ?
N2 C9 H9 . . 123.0 ?
N3 C9 H9 . . 123.0 ?
N3 C10 N1 . . 110.5(2) ?
N3 C10 H10 . . 124.7 ?
N1 C10 H10 . . 124.7 ?
N1 C11 C12 . . 113.0(2) ?
N1 C11 H11A . . 109.0 ?
C12 C11 H11A . . 109.0 ?
N1 C11 H11B . . 109.0 ?
C12 C11 H11B . . 109.0 ?
H11A C11 H11B . . 107.8 ?
C11 C12 C13 . . 114.4(2) ?
C11 C12 H12A . . 108.7 ?
C13 C12 H12A . . 108.7 ?
C11 C12 H12B . . 108.7 ?
C13 C12 H12B . . 108.7 ?
H12A C12 H12B . . 107.6 ?
C13 C13 C12 3_657 . 111.7(3) ?
C13 C13 H13A 3_657 . 109.3 ?
C12 C13 H13A . . 109.3 ?
C13 C13 H13B 3_657 . 109.3 ?
C12 C13 H13B . . 109.3 ?
H13A C13 H13B . . 107.9 ?
O4 Cd1 O1W 1_655 . 112.51(8) yes
O4 Cd1 O2 1_655 . 142.34(7) yes
O1W Cd1 O2 . . 105.10(7) yes
O4 Cd1 N3 1_655 4_565 94.87(8) yes
O1W Cd1 N3 . 4_565 86.89(8) yes
O2 Cd1 N3 . 4_565 88.96(7) yes
O4 Cd1 O1 1_655 . 87.71(7) yes
O1W Cd1 O1 . . 158.59(7) yes
O2 Cd1 O1 . . 55.35(6) yes
N3 Cd1 O1 4_565 . 84.31(7) yes
O4 Cd1 N2 1_655 . 86.75(8) yes
O1W Cd1 N2 . . 100.12(8) yes
O2 Cd1 N2 . . 84.78(7) yes
N3 Cd1 N2 4_565 . 171.61(8) yes
O1 Cd1 N2 . . 87.53(7) yes
C10 N1 N2 . . 109.3(2) ?
C10 N1 C11 . . 128.3(2) ?
N2 N1 C11 . . 122.3(2) ?
C9 N2 N1 . . 103.0(2) ?
C9 N2 Cd1 . . 122.11(19) ?
N1 N2 Cd1 . . 134.58(17) ?
C10 N3 C9 . . 103.3(2) ?
C10 N3 Cd1 . 4_566 125.03(17) ?
C9 N3 Cd1 . 4_566 130.33(19) ?
O5 N4 O6 . . 124.0(3) ?
O5 N4 C6 . . 118.2(3) ?
O6 N4 C6 . . 117.8(2) ?
C1 O1 Cd1 . . 89.70(17) ?
C1 O2 Cd1 . . 92.56(16) ?
C8 O4 Cd1 . 1_455 112.63(18) ?
Cd1 O1W H1W . . 115.6 ?
Cd1 O1W H2W . . 126.0 ?
H1W O1W H2W . . 109.4 ?

loop_
_geom_bond_atom_site_label_1
_geom_bond_atom_site_label_2
_geom_bond_site_symmetry_2
_geom_bond_distance
_geom_bond_publ_flag
C1 O1 . 1.254(3) ?
C1 O2 . 1.268(3) ?
C1 C2 . 1.505(4) ?
C2 C7 . 1.387(4) ?
C2 C3 . 1.397(4) ?
C3 C4 . 1.396(4) ?
C3 H3 . 0.9300 ?
C4 C5 . 1.384(4) ?
C4 C8 . 1.515(4) ?
C5 C6 . 1.382(4) ?
C5 H5 . 0.9300 ?
C6 C7 . 1.382(4) ?
C6 N4 . 1.477(3) ?
C7 H7 . 0.9300 ?
C8 O3 . 1.229(4) ?
C8 O4 . 1.280(3) ?
C9 N2 . 1.322(3) ?
C9 N3 . 1.353(3) ?
C9 H9 . 0.9300 ?
C10 N3 . 1.326(4) ?
C10 N1 . 1.328(3) ?
C10 H10 . 0.9300 ?
C11 N1 . 1.468(3) ?
C11 C12 . 1.508(4) ?
C11 H11A . 0.9700 ?
C11 H11B . 0.9700 ?
C12 C13 . 1.524(3) ?
C12 H12A . 0.9700 ?
C12 H12B . 0.9700 ?
C13 C13 3_657 1.520(5) ?
C13 H13A . 0.9700 ?
C13 H13B . 0.9700 ?
Cd1 O4 1_655 2.238(2) yes
Cd1 O1W . 2.258(2) yes
Cd1 O2 . 2.342(2) yes
Cd1 N3 4_565 2.353(2) yes
Cd1 O1 . 2.412(2) yes
Cd1 N2 . 2.422(2) yes
N1 N2 . 1.365(3) ?
N3 Cd1 4_566 2.353(2) ?
N4 O5 . 1.224(3) ?
N4 O6 . 1.226(3) ?
O4 Cd1 1_455 2.238(2) ?
O1W H1W . 0.8495 ?
O1W H2W . 0.8475 ?

loop_
_geom_torsion_atom_site_label_1
_geom_torsion_atom_site_label_2
_geom_torsion_atom_site_label_3
_geom_torsion_atom_site_label_4
_geom_torsion_site_symmetry_1
_geom_torsion_site_symmetry_4
_geom_torsion
O1 C1 C2 C7 . . 1.0(4)
O2 C1 C2 C7 . . -179.6(2)
O1 C1 C2 C3 . . -177.1(2)
O2 C1 C2 C3 . . 2.3(4)
C7 C2 C3 C4 . . 0.6(4)
C1 C2 C3 C4 . . 178.7(2)
C2 C3 C4 C5 . . -2.7(4)
C2 C3 C4 C8 . . 174.4(2)
C3 C4 C5 C6 . . 1.9(4)
C8 C4 C5 C6 . . -175.2(2)
C4 C5 C6 C7 . . 1.0(4)
C4 C5 C6 N4 . . -177.8(2)
C5 C6 C7 C2 . . -3.1(4)
N4 C6 C7 C2 . . 175.7(2)
C3 C2 C7 C6 . . 2.2(4)
C1 C2 C7 C6 . . -175.9(2)
C5 C4 C8 O3 . . -169.2(3)
C3 C4 C8 O3 . . 13.7(4)
C5 C4 C8 O4 . . 11.4(4)
C3 C4 C8 O4 . . -165.7(2)
N1 C11 C12 C13 . . -66.0(3)
C11 C12 C13 C13 . 3_657 -174.7(3)
N3 C10 N1 N2 . . 0.0(3)
N3 C10 N1 C11 . . -175.3(3)
C12 C11 N1 C10 . . 82.1(4)
C12 C11 N1 N2 . . -92.6(3)
N3 C9 N2 N1 . . 0.4(3)
N3 C9 N2 Cd1 . . 174.86(18)
C10 N1 N2 C9 . . -0.3(3)
C11 N1 N2 C9 . . 175.4(2)
C10 N1 N2 Cd1 . . -173.63(19)
C11 N1 N2 Cd1 . . 2.0(4)
O4 Cd1 N2 C9 1_655 . 27.7(2)
O1W Cd1 N2 C9 . . 140.0(2)
O2 Cd1 N2 C9 . . -115.6(2)
O1 Cd1 N2 C9 . . -60.2(2)
O4 Cd1 N2 N1 1_655 . -160.0(2)
O1W Cd1 N2 N1 . . -47.7(2)
O2 Cd1 N2 N1 . . 56.7(2)
O1 Cd1 N2 N1 . . 112.2(2)
N1 C10 N3 C9 . . 0.2(3)
N1 C10 N3 Cd1 . 4_566 168.00(17)
N2 C9 N3 C10 . . -0.4(3)
N2 C9 N3 Cd1 . 4_566 -167.28(19)
C5 C6 N4 O5 . . 8.0(4)
C7 C6 N4 O5 . . -170.9(2)
C5 C6 N4 O6 . . -173.4(3)
C7 C6 N4 O6 . . 7.7(4)
O2 C1 O1 Cd1 . . -3.8(2)
C2 C1 O1 Cd1 . . 175.5(2)
O4 Cd1 O1 C1 1_655 . -170.08(15)
O1W Cd1 O1 C1 . . 28.6(3)
O2 Cd1 O1 C1 . . 2.13(14)
N3 Cd1 O1 C1 4_565 . 94.80(15)
N2 Cd1 O1 C1 . . -83.23(15)
O1 C1 O2 Cd1 . . 3.9(3)
C2 C1 O2 Cd1 . . -175.38(19)
O4 Cd1 O2 C1 1_655 . 10.7(2)
O1W Cd1 O2 C1 . . -172.41(15)
N3 Cd1 O2 C1 4_565 . -85.92(15)
O1 Cd1 O2 C1 . . -2.11(14)
N2 Cd1 O2 C1 . . 88.49(15)
O3 C8 O4 Cd1 . 1_455 -8.3(4)
C4 C8 O4 Cd1 . 1_455 171.09(17)
